data_4301605
loop_
_publ_author_name
'Hesham A. Habib'
'Anke Hoffmann'
'Henning A. H\"oppe'
'Gunther Steinfeld'
'Christoph Janiak'

_publ_contact_author_address
;Institut f\"ur Anorganische und Analytische Chemie
Universit\"at Freiburg
Albertstr. 21
79104 Freiburg
Germany
;
_publ_contact_author_email janiak@uni-freiburg.de
_publ_contact_author_name 'Christoph Janiak'
_publ_contact_author_phone +49-761-2036127
_publ_section_title
;
Crystal Structure Solid-State Cross Polarization Magic Angle Spinning 13C
NMR Correlation in Luminescent d10 Metal-Organic Frameworks Constructed with
the 1,2-Bis(1,2,4-triazol-4-yl)ethane Ligand
;
_journal_name_full 'Inorganic Chemistry'
_journal_page_first 2166
_journal_page_last 2180
_journal_paper_doi 10.1021/ic802069k
_journal_volume 48
_journal_year 2009
_chemical_formula_moiety 'C6 H8 Cu N6, Cl O4, 0.13(O2)'
_chemical_formula_sum 'C6 H8 Cl Cu N6 O4.26'
_chemical_formula_weight 331.17
_chemical_name_systematic
; 
catena-[{\m4-1,2-bis(1,2,4-triazol-4-yl)ethane-\kN1:\kN2:\kN1':\kN2'}-
copper(I)] perchlorate hydrate
;
_space_group_IT_number 15
_symmetry_cell_setting monoclinic
_symmetry_space_group_name_Hall '-C 2yc'
_symmetry_space_group_name_H-M 'C 1 2/c 1'
_atom_sites_solution_hydrogens geom
_atom_sites_solution_primary direct
_atom_sites_solution_secondary difmap
_audit_creation_method SHELXL-97
_cell_angle_alpha 90.00
_cell_angle_beta 118.241(2)
_cell_angle_gamma 90.00
_cell_formula_units_Z 4
_cell_length_a 11.0004(4)
_cell_length_b 18.6159(7)
_cell_length_c 7.2158(2)
_cell_measurement_reflns_used 4928
_cell_measurement_temperature 203(2)
_cell_measurement_theta_max 25.7
_cell_measurement_theta_min 2.36
_cell_volume 1301.77(8)
_computing_cell_refinement 'SAINT (Bruker, 2006)'
_computing_data_collection 'APEX2 (Bruker, 2006)'
_computing_data_reduction SAINT
_computing_molecular_graphics 'DIAMOND (Crystal Impact, 2006)'
_computing_structure_refinement 'SHELXL-97 (Sheldrick, 1997)'
_computing_structure_solution 'SHELXS-97 (Sheldrick, 1997)'
_diffrn_ambient_temperature 203(2)
_diffrn_measured_fraction_theta_full 0.998
_diffrn_measured_fraction_theta_max 0.998
_diffrn_measurement_device_type 'Bruker APEX II CCD area detector'
_diffrn_measurement_method '\w scans'
_diffrn_radiation_monochromator graphite
_diffrn_radiation_source 'fine-focus sealed tube'
_diffrn_radiation_type MoK\a
_diffrn_radiation_wavelength 0.71073
_diffrn_reflns_av_R_equivalents 0.0351
_diffrn_reflns_av_sigmaI/netI 0.0167
_diffrn_reflns_limit_h_max 13
_diffrn_reflns_limit_h_min -13
_diffrn_reflns_limit_k_max 23
_diffrn_reflns_limit_k_min -23
_diffrn_reflns_limit_l_max 9
_diffrn_reflns_limit_l_min -9
_diffrn_reflns_number 12268
_diffrn_reflns_theta_full 26.48
_diffrn_reflns_theta_max 26.48
_diffrn_reflns_theta_min 2.37
_exptl_absorpt_coefficient_mu 1.901
_exptl_absorpt_correction_T_max 0.9452
_exptl_absorpt_correction_T_min 0.4816
_exptl_absorpt_correction_type multi-scan
_exptl_absorpt_process_details '(<i>SADABS</i>; Sheldrick, 1996)'
_exptl_crystal_colour colorless
_exptl_crystal_density_diffrn 1.690
_exptl_crystal_density_method 'not measured'
_exptl_crystal_description plate
_exptl_crystal_F_000 664
_exptl_crystal_size_max 0.45
_exptl_crystal_size_mid 0.28
_exptl_crystal_size_min 0.03
_refine_diff_density_max 0.257
_refine_diff_density_min -0.335
_refine_diff_density_rms 0.050
_refine_ls_extinction_method none
_refine_ls_goodness_of_fit_ref 1.087
_refine_ls_hydrogen_treatment constr
_refine_ls_matrix_type full
_refine_ls_number_parameters 118
_refine_ls_number_reflns 1353
_refine_ls_number_restraints 0
_refine_ls_restrained_S_all 1.087
_refine_ls_R_factor_all 0.0276
_refine_ls_R_factor_gt 0.0249
_refine_ls_shift/su_max 0.000
_refine_ls_shift/su_mean 0.000
_refine_ls_structure_factor_coef Fsqd
_refine_ls_weighting_details 'calc w=1/[\s^2^(Fo^2^)+(0.0351P)^2^+0.8630P] where P=(Fo^2^+2Fc^2^)/3'
_refine_ls_weighting_scheme calc
_refine_ls_wR_factor_gt 0.0638
_refine_ls_wR_factor_ref 0.0649
_reflns_number_gt 1250
_reflns_number_total 1353
_reflns_threshold_expression >2sigma(I)
_cod_data_source_file ic802069k_si_002_08.cif
_cod_data_source_block m172
_cod_depositor_comments
;
The following automatic conversions were performed:
'_symmetry_cell_setting' value 'Monoclinic' changed to 'monoclinic'
according to '/home/saulius/struct/CIF-dictionaries/cif_core.dic'
dictionary named 'cif_core.dic' version 2.4.1 from
2010-06-29.

'_exptl_absorpt_correction_type' value 'Multi-scan' changed
to 'multi-scan' according to
'/home/saulius/struct/CIF-dictionaries/cif_core.dic' dictionary named
'cif_core.dic' version 2.4.1 from 2010-06-29.

Automatic conversion script
Id: cif_fix_enum 1527 2010-12-29 10:47:43Z saulius 
;
_cod_original_sg_symbol_H-M 'C 2/c'
_cod_database_code 4301605

loop_
_symmetry_equiv_pos_as_xyz
'x, y, z'
'-x, y, -z+1/2'
'x+1/2, y+1/2, z'
'-x+1/2, y+1/2, -z+1/2'
'-x, -y, -z'
'x, -y, z-1/2'
'-x+1/2, -y+1/2, -z'
'x+1/2, -y+1/2, z-1/2'

loop_
_atom_site_label
_atom_site_type_symbol
_atom_site_fract_x
_atom_site_fract_y
_atom_site_fract_z
_atom_site_U_iso_or_equiv
_atom_site_adp_type
_atom_site_occupancy
_atom_site_symmetry_multiplicity
_atom_site_calc_flag
_atom_site_refinement_flags
_atom_site_disorder_assembly
_atom_site_disorder_group
Cu Cu 0.0000 0.021694(14) 0.2500 0.03197(13) Uani 1 2 d S . .
N1 N 0.10414(16) 0.07730(7) 0.1344(2) 0.0301(3) Uani 1 1 d . . .
N2 N 0.12464(18) 0.05363(8) -0.0302(3) 0.0380(4) Uani 1 1 d . . .
N3 N 0.22650(17) 0.15738(8) 0.0768(3) 0.0355(4) Uani 1 1 d . . .
C1 C 0.1660(2) 0.13928(9) 0.1943(3) 0.0342(4) Uani 1 1 d . . .
H1 H 0.1680 0.1673 0.3040 0.041 Uiso 1 1 calc R . .
C2 C 0.1980(2) 0.10256(11) -0.0598(4) 0.0466(5) Uani 1 1 d . . .
H2 H 0.2273 0.1001 -0.1626 0.056 Uiso 1 1 calc R . .
C3 C 0.2977(2) 0.22489(10) 0.0849(3) 0.0404(5) Uani 1 1 d . . .
H3A H 0.3787 0.2149 0.0663 0.049 Uiso 1 1 calc R . .
H3B H 0.3293 0.2475 0.2227 0.049 Uiso 1 1 calc R . .
Cl Cl 0.5000 -0.18032(6) 0.2500 0.0666(3) Uani 1 2 d S . .
O1A O 0.4469(5) -0.2345(3) 0.0725(6) 0.0785(11) Uani 0.63 1 d P A 1
O2A O 0.4162(15) -0.1393(10) 0.270(3) 0.138(7) Uani 0.40 1 d P A 1
O1B O 0.3658(13) -0.1607(11) 0.212(2) 0.097(6) Uani 0.36 1 d P A 2
O2B O 0.4981(12) -0.1229(6) 0.4117(18) 0.099(3) Uani 0.29 1 d P A 2
O1C O 0.517(4) -0.195(3) 0.442(6) 0.091(12) Uiso 0.07 1 d P . 3
O2C O 0.3848(17) -0.2103(9) 0.1379(19) 0.103(4) Uani 0.25 1 d P . 3
O4 O 0.487(4) -0.043(2) -0.161(6) 0.188(15) Uiso 0.13 1 d P . .

loop_
_atom_site_aniso_label
_atom_site_aniso_U_11
_atom_site_aniso_U_22
_atom_site_aniso_U_33
_atom_site_aniso_U_23
_atom_site_aniso_U_13
_atom_site_aniso_U_12
Cu 0.0519(2) 0.02172(17) 0.0391(2) 0.000 0.03531(17) 0.000
N1 0.0433(8) 0.0252(7) 0.0328(8) -0.0016(6) 0.0270(7) -0.0034(6)
N2 0.0546(10) 0.0326(8) 0.0487(10) -0.0106(7) 0.0426(9) -0.0118(7)
N3 0.0425(9) 0.0324(8) 0.0399(9) -0.0042(7) 0.0264(8) -0.0130(6)
C1 0.0490(11) 0.0269(8) 0.0363(10) -0.0027(7) 0.0282(9) -0.0065(7)
C2 0.0637(13) 0.0438(11) 0.0571(13) -0.0165(10) 0.0491(12) -0.0223(10)
C3 0.0416(11) 0.0373(10) 0.0451(12) -0.0047(8) 0.0228(9) -0.0191(8)
Cl 0.0515(5) 0.0985(7) 0.0605(6) 0.000 0.0353(5) 0.000
O1A 0.079(3) 0.106(3) 0.043(2) -0.0042(19) 0.0221(17) -0.012(2)
O2A 0.110(13) 0.137(9) 0.214(17) -0.037(10) 0.114(12) 0.010(10)
O1B 0.056(6) 0.176(17) 0.079(6) 0.035(9) 0.050(5) 0.042(8)
O2B 0.104(8) 0.102(7) 0.116(8) -0.040(6) 0.073(7) 0.005(6)
O2C 0.096(10) 0.112(10) 0.057(7) 0.015(7) 0.000(6) -0.051(8)

loop_
_atom_type_symbol
_atom_type_description
_atom_type_scat_dispersion_real
_atom_type_scat_dispersion_imag
_atom_type_scat_source
C C 0.0033 0.0016 'International Tables Vol C Tables 4.2.6.8 and 6.1.1.4'
H H 0.0000 0.0000 'International Tables Vol C Tables 4.2.6.8 and 6.1.1.4'
N N 0.0061 0.0033 'International Tables Vol C Tables 4.2.6.8 and 6.1.1.4'
O O 0.0106 0.0060 'International Tables Vol C Tables 4.2.6.8 and 6.1.1.4'
Cl Cl 0.1484 0.1585 'International Tables Vol C Tables 4.2.6.8 and 6.1.1.4'
Cu Cu 0.3201 1.2651 'International Tables Vol C Tables 4.2.6.8 and 6.1.1.4'

loop_
_geom_angle_atom_site_label_1
_geom_angle_atom_site_label_2
_geom_angle_atom_site_label_3
_geom_angle
_geom_angle_site_symmetry_1
_geom_angle_site_symmetry_3
_geom_angle_publ_flag
N1 Cu N1 117.52(8) . 2 ?
N1 Cu N2 109.48(6) . 5 ?
N1 Cu N2 111.57(6) 2 5 ?
N1 Cu N2 111.57(6) . 6_556 ?
N1 Cu N2 109.48(6) 2 6_556 ?
N2 Cu N2 94.95(10) 5 6_556 ?
C1 N1 N2 107.17(14) . . ?
C1 N1 Cu 129.24(13) . . ?
N2 N1 Cu 123.59(11) . . ?
C2 N2 N1 106.51(15) . . ?
C2 N2 Cu 125.83(14) . 5 ?
N1 N2 Cu 123.72(11) . 5 ?
C1 N3 C2 104.95(15) . . ?
C1 N3 C3 127.11(16) . . ?
C2 N3 C3 127.75(16) . . ?
N1 C1 N3 110.40(16) . . ?
N1 C1 H1 124.8 . . ?
N3 C1 H1 124.8 . . ?
N2 C2 N3 110.97(17) . . ?
N2 C2 H2 124.5 . . ?
N3 C2 H2 124.5 . . ?
N3 C3 C3 110.32(19) . 7 ?
N3 C3 H3A 109.6 . . ?
C3 C3 H3A 109.6 7 . ?
N3 C3 H3B 109.6 . . ?
C3 C3 H3B 109.6 7 . ?
H3A C3 H3B 108.1 . . ?
O2A Cl O2A 105.2(15) 2_655 . ?
O2A Cl O2C 139.6(9) 2_655 . ?
O2A Cl O2C 76.9(11) . . ?
O2A Cl O2C 76.9(11) 2_655 2_655 ?
O2A Cl O2C 139.6(9) . 2_655 ?
O2C Cl O2C 127.7(17) . 2_655 ?
O2A Cl O1C 76(2) 2_655 2_655 ?
O2A Cl O1C 119(2) . 2_655 ?
O2C Cl O1C 69.1(19) . 2_655 ?
O2C Cl O1C 100.4(19) 2_655 2_655 ?
O2A Cl O1C 119(2) 2_655 . ?
O2A Cl O1C 76(2) . . ?
O2C Cl O1C 100.4(19) . . ?
O2C Cl O1C 69.1(19) 2_655 . ?
O1C Cl O1C 157(4) 2_655 . ?
O2A Cl O1B 125.1(9) 2_655 . ?
O2A Cl O1B 27.3(12) . . ?
O2C Cl O1B 49.7(10) . . ?
O2C Cl O1B 151.0(12) 2_655 . ?
O1C Cl O1B 103.3(18) 2_655 . ?
O1C Cl O1B 83(2) . . ?
O2A Cl O1B 27.3(12) 2_655 2_655 ?
O2A Cl O1B 125.1(9) . 2_655 ?
O2C Cl O1B 151.0(12) . 2_655 ?
O2C Cl O1B 49.7(10) 2_655 2_655 ?
O1C Cl O1B 83(2) 2_655 2_655 ?
O1C Cl O1B 103.3(18) . 2_655 ?
O1B Cl O1B 150.0(16) . 2_655 ?
O2A Cl O1A 108.5(9) 2_655 . ?
O2A Cl O1A 119.5(8) . . ?
O2C Cl O1A 45.3(11) . . ?
O2C Cl O1A 96.7(5) 2_655 . ?
O1C Cl O1A 35(2) 2_655 . ?
O1C Cl O1A 124(2) . . ?
O1B Cl O1A 93.4(8) . . ?
O1B Cl O1A 106.6(5) 2_655 . ?
O2A Cl O1A 119.5(8) 2_655 2_655 ?
O2A Cl O1A 108.5(9) . 2_655 ?
O2C Cl O1A 96.7(5) . 2_655 ?
O2C Cl O1A 45.3(11) 2_655 2_655 ?
O1C Cl O1A 124(2) 2_655 2_655 ?
O1C Cl O1A 35(2) . 2_655 ?
O1B Cl O1A 106.6(5) . 2_655 ?
O1B Cl O1A 93.4(8) 2_655 2_655 ?
O1A Cl O1A 96.4(4) . 2_655 ?
O2A Cl O2B 40.7(8) 2_655 2_655 ?
O2A Cl O2B 86.7(9) . 2_655 ?
O2C Cl O2B 100.6(6) . 2_655 ?
O2C Cl O2B 114.1(11) 2_655 2_655 ?
O1C Cl O2B 54(2) 2_655 2_655 ?
O1C Cl O2B 149(2) . 2_655 ?
O1B Cl O2B 93.4(7) . 2_655 ?
O1B Cl O2B 66.0(8) 2_655 2_655 ?
O1A Cl O2B 87.7(5) . 2_655 ?
O1A Cl O2B 159.3(4) 2_655 2_655 ?
O2A Cl O2B 86.7(9) 2_655 . ?
O2A Cl O2B 40.7(8) . . ?
O2C Cl O2B 114.1(11) . . ?
O2C Cl O2B 100.6(6) 2_655 . ?
O1C Cl O2B 149(2) 2_655 . ?
O1C Cl O2B 54(2) . . ?
O1B Cl O2B 66.0(8) . . ?
O1B Cl O2B 93.4(7) 2_655 . ?
O1A Cl O2B 159.3(4) . . ?
O1A Cl O2B 87.7(5) 2_655 . ?
O2B Cl O2B 95.5(9) 2_655 . ?
Cl O1B O2B 62.1(7) . . ?
Cl O2B O1B 51.9(6) . . ?
Cl O1C O2C 53.3(16) . 2_655 ?
Cl O2C O1C 57.6(16) . 2_655 ?

loop_
_geom_bond_atom_site_label_1
_geom_bond_atom_site_label_2
_geom_bond_distance
_geom_bond_site_symmetry_2
_geom_bond_publ_flag
Cu N1 1.9959(14) . ?
Cu N1 1.9959(14) 2 ?
Cu N2 2.0745(16) 5 ?
Cu N2 2.0745(16) 6_556 ?
N1 C1 1.305(2) . ?
N1 N2 1.382(2) . ?
N2 C2 1.300(2) . ?
N2 Cu 2.0745(16) 5 ?
N3 C1 1.345(2) . ?
N3 C2 1.349(2) . ?
N3 C3 1.467(2) . ?
C1 H1 0.9400 . ?
C2 H2 0.9400 . ?
C3 C3 1.503(4) 7 ?
C3 H3A 0.9800 . ?
C3 H3B 0.9800 . ?
Cl O2A 1.257(15) 2_655 ?
Cl O2A 1.257(15) . ?
Cl O2C 1.265(10) . ?
Cl O2C 1.265(10) 2_655 ?
Cl O1C 1.33(4) 2_655 ?
Cl O1C 1.33(4) . ?
Cl O1B 1.416(12) . ?
Cl O1B 1.416(12) 2_655 ?
Cl O1A 1.513(4) . ?
Cl O1A 1.513(4) 2_655 ?
Cl O2B 1.590(9) 2_655 ?
Cl O2B 1.590(9) . ?
O1B O2B 1.644(19) . ?
O1C O2C 1.47(4) 2_655 ?
O2C O1C 1.47(4) 2_655 ?
O4 O4 1.44(7) 2_654 ?
